data_7048717
loop_
_publ_author_name
'Pandey, Madhusudan K.'
'Kunchur, Harish S.'
'Ananthnag, GS'
'Mague, Joel T.'
'Balakrishna, Maravanji Shivaramaiah'

_publ_section_title
;
 Catechol and 1,2,4,5-tetrahydroxybenzene functionalized
 cyclodiphosphazane ligands: synthesis, structural studies, and transition
 metal complexes&#x0278;
;
_journal_name_full 'Dalton Transactions'
_journal_paper_doi 10.1039/C8DT04819C
_journal_year 2019
_chemical_formula_moiety 'C28 H44 Cu4 I4 N4 O4 P4'
_chemical_formula_sum 'C28 H44 Cu4 I4 N4 O4 P4'
_chemical_formula_weight 1386.31
_space_group_crystal_system monoclinic
_space_group_IT_number 14
_space_group_name_Hall '-P 2yn'
_space_group_name_H-M_alt 'P 1 21/n 1'
_symmetry_space_group_name_Hall '-P 2yn'
_symmetry_space_group_name_H-M 'P 1 21/n 1'
_atom_sites_solution_hydrogens geom
_atom_sites_solution_primary dual
_audit_creation_date 2018-09-29
_audit_creation_method
;
Olex2 1.2
(compiled 2018.05.29 svn.r3508 for OlexSys, GUI svn.r5506)
;
_audit_update_record
;
2018-12-05 deposited with the CCDC.
2019-01-24 downloaded from the CCDC.
;
_cell_angle_alpha 90
_cell_angle_beta 113.290(4)
_cell_angle_gamma 90
_cell_formula_units_Z 4
_cell_length_a 15.4007(6)
_cell_length_b 16.7327(5)
_cell_length_c 18.1852(7)
_cell_measurement_reflns_used 11590
_cell_measurement_temperature 100(2)
_cell_measurement_theta_max 29.1
_cell_measurement_theta_min 3.1
_cell_volume 4304.4(3)
_computing_molecular_graphics 'Olex2 (Dolomanov et al., 2009)'
_computing_publication_material 'Olex2 (Dolomanov et al., 2009)'
_computing_structure_refinement 'ShelXL (Sheldrick, 2015)'
_computing_structure_solution 'ShelXT (Sheldrick, 2015)'
_diffrn_ambient_temperature 100(2)
_diffrn_detector_area_resol_mean 28.5714
_diffrn_measured_fraction_theta_full 0.998
_diffrn_measured_fraction_theta_max 0.998
_diffrn_measurement_device_type 'Rigaku Saturn724+ (4x4 bin mode)'
_diffrn_measurement_method 'profile data from \w-scans'
_diffrn_radiation_type MoK\a
_diffrn_radiation_wavelength 0.71073
_diffrn_reflns_av_R_equivalents 0.0274
_diffrn_reflns_av_unetI/netI 0.0228
_diffrn_reflns_Laue_measured_fraction_full 0.998
_diffrn_reflns_Laue_measured_fraction_max 0.998
_diffrn_reflns_limit_h_max 18
_diffrn_reflns_limit_h_min -18
_diffrn_reflns_limit_k_max 19
_diffrn_reflns_limit_k_min -18
_diffrn_reflns_limit_l_max 21
_diffrn_reflns_limit_l_min -21
_diffrn_reflns_number 27214
_diffrn_reflns_point_group_measured_fraction_full 0.998
_diffrn_reflns_point_group_measured_fraction_max 0.998
_diffrn_reflns_theta_full 25.000
_diffrn_reflns_theta_max 25.000
_diffrn_reflns_theta_min 2.536
_exptl_absorpt_coefficient_mu 5.003
_exptl_absorpt_correction_T_max 0.763
_exptl_absorpt_correction_T_min 0.485
_exptl_absorpt_correction_type numerical
_exptl_absorpt_process_details 'NUMABS RIGAKU 1999'
_exptl_crystal_colour colourless
_exptl_crystal_colour_primary colourless
_exptl_crystal_density_diffrn 2.139
_exptl_crystal_description plate
_exptl_crystal_F_000 2640
_exptl_crystal_size_max 0.16
_exptl_crystal_size_mid 0.15
_exptl_crystal_size_min 0.04
_refine_diff_density_max 0.849
_refine_diff_density_min -0.650
_refine_diff_density_rms 0.116
_refine_ls_extinction_method none
_refine_ls_goodness_of_fit_ref 1.100
_refine_ls_hydrogen_treatment constr
_refine_ls_matrix_type full
_refine_ls_number_parameters 445
_refine_ls_number_reflns 7575
_refine_ls_number_restraints 0
_refine_ls_restrained_S_all 1.100
_refine_ls_R_factor_all 0.0229
_refine_ls_R_factor_gt 0.0202
_refine_ls_shift/su_max 0.002
_refine_ls_shift/su_mean 0.000
_refine_ls_structure_factor_coef Fsqd
_refine_ls_weighting_details 'w=1/[\s^2^(Fo^2^)+(0.0193P)^2^+7.0928P] where P=(Fo^2^+2Fc^2^)/3'
_refine_ls_weighting_scheme calc
_refine_ls_wR_factor_gt 0.0454
_refine_ls_wR_factor_ref 0.0461
_reflns_Friedel_coverage 0.000
_reflns_number_gt 7247
_reflns_number_total 7575
_reflns_threshold_expression 'I > 2\s(I)'
_cod_data_source_file c8dt04819c2.cif
_cod_data_source_block compound-8
_cod_database_code 7048717
_shelx_shelxl_version_number 2014/7
_shelx_space_group_comment
;
The symmetry employed for this shelxl refinement is uniquely defined
by the following loop, which should always be used as a source of
symmetry information in preference to the above space-group names.
They are only intended as comments.
;
_olex2_refinement_description
;
1. Fixed Uiso
 At 1.2 times of:
  All C(H) groups
 At 1.5 times of:
  All C(H,H,H) groups
2.a Aromatic/amide H refined with riding coordinates:
 C28(H28), C27(H27), C25(H25), C6(H6), C3(H3), C4(H4), C26(H26), C5(H5)
2.b Idealised Me refined as rotating group:
 C18(H18A,H18B,H18C), C17(H17A,H17B,H17C), C16(H16A,H16B,H16C), C10(H10A,H10B,
 H10C), C21(H21A,H21B,H21C), C9(H9A,H9B,H9C), C8(H8A,H8B,H8C), C22(H22A,H22B,
 H22C), C20(H20A,H20B,H20C), C13(H13A,H13B,H13C), C14(H14A,H14B,H14C), C12(H12A,
 H12B,H12C)
;
_olex2_submission_special_instructions 'No special instructions were received'

loop_
_space_group_symop_operation_xyz
'x, y, z'
'-x+1/2, y+1/2, -z+1/2'
'-x, -y, -z'
'x-1/2, -y-1/2, z-1/2'

loop_
_atom_site_label
_atom_site_type_symbol
_atom_site_fract_x
_atom_site_fract_y
_atom_site_fract_z
_atom_site_U_iso_or_equiv
_atom_site_adp_type
_atom_site_occupancy
_atom_site_site_symmetry_order
_atom_site_calc_flag
_atom_site_refinement_flags_posn
I1 I 0.00620(2) 0.59885(2) 0.36044(2) 0.01282(5) Uani 1 1 d .
I4 I 0.91815(2) 0.39082(2) 0.83025(2) 0.01427(5) Uani 1 1 d .
I2 I 0.56686(2) 0.67559(2) 0.78934(2) 0.01464(5) Uani 1 1 d .
I3 I 0.78495(2) 0.84432(2) 0.89690(2) 0.01585(5) Uani 1 1 d .
Cu4 Cu 0.85154(3) 0.45082(2) 0.68076(2) 0.01630(8) Uani 1 1 d .
Cu3 Cu 0.68992(3) 0.77170(2) 0.76002(2) 0.01561(8) Uani 1 1 d .
Cu1 Cu 0.12736(3) 0.71950(2) 0.40943(2) 0.01686(9) Uani 1 1 d .
Cu2 Cu 0.47143(2) 0.80839(2) 0.72754(2) 0.01565(8) Uani 1 1 d .
P2 P 0.31635(5) 0.79926(4) 0.65861(4) 0.01284(16) Uani 1 1 d .
P3 P 0.76166(5) 0.70871(4) 0.69333(4) 0.01219(15) Uani 1 1 d .
P4 P 0.82311(5) 0.58021(4) 0.66079(5) 0.01326(16) Uani 1 1 d .
P1 P 0.17526(5) 0.76911(4) 0.53171(4) 0.01352(16) Uani 1 1 d .
O1 O 0.26657(14) 0.83386(13) 0.71621(12) 0.0171(5) Uani 1 1 d .
O3 O 0.78281(14) 0.77094(12) 0.63305(12) 0.0146(4) Uani 1 1 d .
O4 O 0.86253(14) 0.61029(12) 0.59431(12) 0.0165(4) Uani 1 1 d .
O2 O 0.08838(14) 0.79824(13) 0.55439(12) 0.0180(5) Uani 1 1 d .
N1 N 0.24902(17) 0.71916(14) 0.61350(14) 0.0140(5) Uani 1 1 d .
N4 N 0.85972(17) 0.65125(14) 0.73283(15) 0.0140(5) Uani 1 1 d .
N2 N 0.25591(17) 0.84331(14) 0.56894(14) 0.0137(5) Uani 1 1 d .
C23 C 0.8001(2) 0.75127(18) 0.56529(17) 0.0132(6) Uani 1 1 d .
C18 C 0.6353(2) 0.5820(2) 0.49478(19) 0.0242(7) Uani 1 1 d .
H18A H 0.6701 0.6213 0.4770 0.036 Uiso 1 1 calc GR
H18B H 0.5731 0.5728 0.4518 0.036 Uiso 1 1 calc GR
H18C H 0.6707 0.5317 0.5080 0.036 Uiso 1 1 calc GR
C2 C 0.0933(2) 0.84075(18) 0.62235(18) 0.0166(6) Uani 1 1 d .
C15 C 0.6228(2) 0.61372(18) 0.56869(19) 0.0183(7) Uani 1 1 d .
C28 C 0.7746(2) 0.81213(18) 0.50804(18) 0.0167(6) Uani 1 1 d .
H28 H 0.7447 0.8587 0.5168 0.020 Uiso 1 1 calc R
N3 N 0.71793(17) 0.62787(15) 0.63447(15) 0.0150(5) Uani 1 1 d .
C27 C 0.7914(2) 0.80650(19) 0.43920(18) 0.0192(7) Uani 1 1 d .
H27 H 0.7731 0.8487 0.4011 0.023 Uiso 1 1 calc R
C17 C 0.5691(2) 0.5541(2) 0.5979(2) 0.0226(7) Uani 1 1 d .
H17A H 0.5056 0.5463 0.5564 0.034 Uiso 1 1 calc GR
H17B H 0.5642 0.5746 0.6466 0.034 Uiso 1 1 calc GR
H17C H 0.6028 0.5029 0.6096 0.034 Uiso 1 1 calc GR
C16 C 0.5691(2) 0.6929(2) 0.5488(2) 0.0263(8) Uani 1 1 d .
H16A H 0.6039 0.7314 0.5301 0.039 Uiso 1 1 calc GR
H16B H 0.5628 0.7138 0.5968 0.039 Uiso 1 1 calc GR
H16C H 0.5061 0.6843 0.5066 0.039 Uiso 1 1 calc GR
C19 C 0.9552(2) 0.66856(18) 0.79614(18) 0.0162(6) Uani 1 1 d .
C7 C 0.2605(2) 0.92443(17) 0.53752(18) 0.0167(6) Uani 1 1 d .
C10 C 0.3156(2) 0.97898(18) 0.60845(19) 0.0224(7) Uani 1 1 d .
H10A H 0.2823 0.9823 0.6444 0.034 Uiso 1 1 calc GR
H10B H 0.3208 1.0325 0.5887 0.034 Uiso 1 1 calc GR
H10C H 0.3790 0.9570 0.6376 0.034 Uiso 1 1 calc GR
C24 C 0.8401(2) 0.68080(17) 0.54990(18) 0.0147(6) Uani 1 1 d .
C25 C 0.8582(2) 0.67676(19) 0.48079(18) 0.0181(7) Uani 1 1 d .
H25 H 0.8871 0.6300 0.4711 0.022 Uiso 1 1 calc R
C1 C 0.1717(2) 0.85521(17) 0.69431(18) 0.0149(6) Uani 1 1 d .
C6 C 0.1582(2) 0.89807(18) 0.75448(18) 0.0179(7) Uani 1 1 d .
H6 H 0.2108 0.9072 0.8035 0.021 Uiso 1 1 calc R
C3 C 0.0057(2) 0.87171(19) 0.61384(19) 0.0187(7) Uani 1 1 d .
H3 H -0.0474 0.8626 0.5652 0.022 Uiso 1 1 calc R
C21 C 0.9730(2) 0.7581(2) 0.8002(2) 0.0287(8) Uani 1 1 d .
H21A H 0.9689 0.7772 0.7480 0.043 Uiso 1 1 calc GR
H21B H 1.0361 0.7695 0.8409 0.043 Uiso 1 1 calc GR
H21C H 0.9254 0.7854 0.8143 0.043 Uiso 1 1 calc GR
C9 C 0.3105(2) 0.9189(2) 0.4799(2) 0.0239(7) Uani 1 1 d .
H9A H 0.3746 0.8981 0.5085 0.036 Uiso 1 1 calc GR
H9B H 0.3137 0.9721 0.4586 0.036 Uiso 1 1 calc GR
H9C H 0.2752 0.8828 0.4357 0.036 Uiso 1 1 calc GR
C8 C 0.1602(2) 0.95717(19) 0.4945(2) 0.0222(7) Uani 1 1 d .
H8A H 0.1240 0.9214 0.4503 0.033 Uiso 1 1 calc GR
H8B H 0.1631 1.0105 0.4733 0.033 Uiso 1 1 calc GR
H8C H 0.1293 0.9606 0.5323 0.033 Uiso 1 1 calc GR
C4 C -0.0062(2) 0.9149(2) 0.6734(2) 0.0231(7) Uani 1 1 d .
H4 H -0.0666 0.9358 0.6655 0.028 Uiso 1 1 calc R
C22 C 0.9585(3) 0.6379(2) 0.8757(2) 0.0318(9) Uani 1 1 d .
H22A H 0.9131 0.6676 0.8906 0.048 Uiso 1 1 calc GR
H22B H 1.0223 0.6452 0.9170 0.048 Uiso 1 1 calc GR
H22C H 0.9423 0.5809 0.8709 0.048 Uiso 1 1 calc GR
C26 C 0.8355(2) 0.7384(2) 0.42574(18) 0.0203(7) Uani 1 1 d .
H26 H 0.8497 0.7345 0.3795 0.024 Uiso 1 1 calc R
C5 C 0.0707(2) 0.9279(2) 0.7453(2) 0.0230(7) Uani 1 1 d .
H5 H 0.0633 0.9568 0.7874 0.028 Uiso 1 1 calc R
C11 C 0.2412(2) 0.63710(18) 0.64151(18) 0.0177(7) Uani 1 1 d .
C20 C 1.0285(2) 0.6259(3) 0.7732(2) 0.0365(9) Uani 1 1 d .
H20A H 1.0149 0.5685 0.7678 0.055 Uiso 1 1 calc GR
H20B H 1.0917 0.6347 0.8149 0.055 Uiso 1 1 calc GR
H20C H 1.0260 0.6471 0.7222 0.055 Uiso 1 1 calc GR
C13 C 0.2821(2) 0.6362(2) 0.73318(19) 0.0231(7) Uani 1 1 d .
H13A H 0.3483 0.6533 0.7539 0.035 Uiso 1 1 calc GR
H13B H 0.2783 0.5819 0.7520 0.035 Uiso 1 1 calc GR
H13C H 0.2459 0.6727 0.7523 0.035 Uiso 1 1 calc GR
C14 C 0.2960(3) 0.5808(2) 0.6098(2) 0.0364(10) Uani 1 1 d .
H14A H 0.2706 0.5842 0.5512 0.055 Uiso 1 1 calc GR
H14B H 0.2898 0.5259 0.6258 0.055 Uiso 1 1 calc GR
H14C H 0.3628 0.5961 0.6318 0.055 Uiso 1 1 calc GR
C12 C 0.1374(3) 0.6130(2) 0.6095(2) 0.0361(10) Uani 1 1 d .
H12A H 0.1026 0.6507 0.6289 0.054 Uiso 1 1 calc GR
H12B H 0.1319 0.5590 0.6282 0.054 Uiso 1 1 calc GR
H12C H 0.1110 0.6137 0.5509 0.054 Uiso 1 1 calc GR

loop_
_atom_site_aniso_label
_atom_site_aniso_U_11
_atom_site_aniso_U_22
_atom_site_aniso_U_33
_atom_site_aniso_U_23
_atom_site_aniso_U_13
_atom_site_aniso_U_12
I1 0.01435(10) 0.01257(10) 0.01264(9) -0.00040(7) 0.00652(7) -0.00061(7)
I4 0.01611(10) 0.01479(10) 0.01221(9) -0.00144(7) 0.00591(8) -0.00293(7)
I2 0.01611(10) 0.01355(10) 0.01235(9) 0.00009(7) 0.00358(8) 0.00154(7)
I3 0.01692(10) 0.01535(10) 0.01321(10) -0.00151(7) 0.00376(8) 0.00055(7)
Cu4 0.0193(2) 0.01235(18) 0.01815(19) 0.00079(15) 0.00831(15) 0.00172(14)
Cu3 0.01667(19) 0.01657(19) 0.01355(18) -0.00250(15) 0.00594(15) 0.00294(15)
Cu1 0.0219(2) 0.01495(19) 0.01142(18) -0.00222(14) 0.00404(15) -0.00223(15)
Cu2 0.01374(19) 0.01591(19) 0.01491(18) 0.00043(15) 0.00310(15) 0.00159(14)
P2 0.0137(4) 0.0123(4) 0.0110(4) -0.0008(3) 0.0032(3) 0.0008(3)
P3 0.0125(4) 0.0119(4) 0.0119(4) -0.0017(3) 0.0047(3) 0.0009(3)
P4 0.0144(4) 0.0115(4) 0.0145(4) -0.0006(3) 0.0064(3) 0.0015(3)
P1 0.0159(4) 0.0119(4) 0.0105(4) -0.0016(3) 0.0028(3) -0.0005(3)
O1 0.0121(11) 0.0241(12) 0.0130(10) -0.0056(9) 0.0026(8) 0.0010(9)
O3 0.0180(11) 0.0133(10) 0.0133(10) -0.0009(8) 0.0072(9) 0.0023(8)
O4 0.0187(11) 0.0150(11) 0.0188(11) 0.0033(9) 0.0105(9) 0.0059(8)
O2 0.0142(11) 0.0235(12) 0.0131(10) -0.0064(9) 0.0019(9) -0.0013(9)
N1 0.0178(13) 0.0123(12) 0.0099(12) 0.0011(10) 0.0033(10) -0.0023(10)
N4 0.0142(13) 0.0125(13) 0.0145(12) 0.0005(10) 0.0049(10) 0.0025(10)
N2 0.0149(13) 0.0103(12) 0.0117(12) -0.0014(10) 0.0007(10) -0.0002(10)
C23 0.0106(14) 0.0166(15) 0.0125(14) -0.0031(12) 0.0048(12) -0.0019(11)
C18 0.0229(18) 0.0309(19) 0.0177(16) -0.0070(14) 0.0068(14) -0.0067(14)
C2 0.0191(16) 0.0166(15) 0.0152(15) -0.0013(12) 0.0080(13) -0.0009(12)
C15 0.0154(16) 0.0184(16) 0.0175(16) -0.0049(13) 0.0027(13) -0.0010(12)
C28 0.0142(15) 0.0159(15) 0.0167(15) -0.0014(12) 0.0026(12) 0.0017(12)
N3 0.0136(13) 0.0143(13) 0.0156(13) -0.0044(10) 0.0042(10) 0.0004(10)
C27 0.0192(17) 0.0204(17) 0.0140(15) 0.0031(13) 0.0022(13) 0.0022(13)
C17 0.0211(17) 0.0233(17) 0.0237(17) -0.0079(14) 0.0094(14) -0.0050(13)
C16 0.0191(17) 0.0234(18) 0.0257(18) -0.0024(14) -0.0026(14) 0.0001(14)
C19 0.0120(15) 0.0180(16) 0.0150(15) 0.0003(12) 0.0016(12) 0.0009(12)
C7 0.0166(16) 0.0090(14) 0.0195(16) 0.0021(12) 0.0017(13) 0.0009(12)
C10 0.0241(18) 0.0118(15) 0.0231(17) -0.0010(13) 0.0004(14) -0.0016(13)
C24 0.0133(15) 0.0135(15) 0.0157(15) 0.0010(12) 0.0039(12) 0.0007(12)
C25 0.0175(16) 0.0181(16) 0.0180(15) -0.0019(13) 0.0064(13) 0.0027(12)
C1 0.0131(15) 0.0126(15) 0.0179(15) -0.0008(12) 0.0050(12) -0.0014(11)
C6 0.0187(16) 0.0173(16) 0.0148(15) -0.0032(12) 0.0035(13) -0.0041(12)
C3 0.0165(16) 0.0195(16) 0.0180(16) 0.0030(13) 0.0044(13) -0.0020(13)
C21 0.0177(17) 0.0203(18) 0.038(2) 0.0028(15) -0.0002(15) -0.0054(14)
C9 0.0255(18) 0.0222(17) 0.0227(17) 0.0029(14) 0.0080(14) -0.0042(14)
C8 0.0201(17) 0.0163(16) 0.0237(17) 0.0023(13) 0.0019(14) -0.0001(13)
C4 0.0191(17) 0.0265(18) 0.0271(18) 0.0036(15) 0.0127(14) 0.0078(14)
C22 0.035(2) 0.032(2) 0.0177(17) 0.0028(15) -0.0005(15) -0.0098(16)
C26 0.0227(17) 0.0274(18) 0.0119(15) 0.0006(13) 0.0079(13) -0.0006(14)
C5 0.0284(18) 0.0210(17) 0.0224(17) -0.0033(14) 0.0130(14) 0.0041(14)
C11 0.0261(17) 0.0119(15) 0.0143(15) 0.0014(12) 0.0072(13) -0.0033(13)
C20 0.0177(18) 0.053(3) 0.030(2) -0.0129(18) 0.0007(15) 0.0087(17)
C13 0.0318(19) 0.0213(17) 0.0159(16) 0.0038(13) 0.0090(14) -0.0048(14)
C14 0.073(3) 0.0150(17) 0.033(2) 0.0097(15) 0.034(2) 0.0135(18)
C12 0.037(2) 0.038(2) 0.0228(18) 0.0087(16) 0.0008(16) -0.0214(17)

loop_
_atom_type_symbol
_atom_type_description
_atom_type_scat_dispersion_real
_atom_type_scat_dispersion_imag
_atom_type_scat_source
C C 0.0033 0.0016 'International Tables Vol C Tables 4.2.6.8 and 6.1.1.4'
H H 0.0000 0.0000 'International Tables Vol C Tables 4.2.6.8 and 6.1.1.4'
Cu Cu 0.3201 1.2651 'International Tables Vol C Tables 4.2.6.8 and 6.1.1.4'
I I -0.4742 1.8119 'International Tables Vol C Tables 4.2.6.8 and 6.1.1.4'
N N 0.0061 0.0033 'International Tables Vol C Tables 4.2.6.8 and 6.1.1.4'
O O 0.0106 0.0060 'International Tables Vol C Tables 4.2.6.8 and 6.1.1.4'
P P 0.1023 0.0942 'International Tables Vol C Tables 4.2.6.8 and 6.1.1.4'

loop_
_geom_angle_atom_site_label_1
_geom_angle_atom_site_label_2
_geom_angle_atom_site_label_3
_geom_angle
_geom_angle_site_symmetry_1
_geom_angle_site_symmetry_3
Cu4 I1 Cu2 80.061(12) 3_666 4_575
Cu1 I1 Cu4 77.766(13) . 3_666
Cu1 I1 Cu2 74.420(12) . 4_575
Cu4 I4 Cu3 76.348(12) . 2_646
Cu4 I4 Cu2 81.078(12) . 2_646
Cu3 I4 Cu2 73.626(12) 2_646 2_646
Cu1 I2 Cu3 73.968(13) 4_676 .
Cu2 I2 Cu3 74.443(12) . .
Cu2 I2 Cu1 75.608(12) . 4_676
Cu4 I3 Cu1 76.592(12) 2_656 4_676
Cu3 I3 Cu4 77.444(13) . 2_656
Cu3 I3 Cu1 73.710(13) . 4_676
I4 Cu4 I1 97.922(13) . 3_666
I3 Cu4 I1 101.590(14) 2_646 3_666
I3 Cu4 I4 100.937(14) 2_646 .
P4 Cu4 I1 112.59(3) . 3_666
P4 Cu4 I4 120.19(3) . .
P4 Cu4 I3 119.97(2) . 2_646
I2 Cu3 I4 104.380(14) . 2_656
I3 Cu3 I4 102.287(14) . 2_656
I3 Cu3 I2 105.064(14) . .
P3 Cu3 I4 109.95(2) . 2_656
P3 Cu3 I2 111.60(2) . .
P3 Cu3 I3 121.90(2) . .
I1 Cu1 I2 104.735(14) . 4_575
I1 Cu1 I3 101.766(14) . 4_575
I2 Cu1 I3 102.849(14) 4_575 4_575
P1 Cu1 I1 122.32(3) . .
P1 Cu1 I2 116.52(2) . 4_575
P1 Cu1 I3 106.00(2) . 4_575
I4 Cu2 I1 96.899(13) 2_656 4_676
I2 Cu2 I1 102.603(13) . 4_676
I2 Cu2 I4 105.274(14) . 2_656
P2 Cu2 I1 109.16(2) . 4_676
P2 Cu2 I4 121.13(3) . 2_656
P2 Cu2 I2 118.23(2) . .
Cu2 P2 P1 151.30(4) . .
O1 P2 Cu2 106.68(8) . .
O1 P2 P1 101.87(8) . .
O1 P2 N1 103.82(12) . .
O1 P2 N2 104.20(12) . .
N1 P2 Cu2 130.03(9) . .
N1 P2 P1 41.97(8) . .
N2 P2 Cu2 124.93(10) . .
N2 P2 P1 42.09(8) . .
N2 P2 N1 83.11(12) . .
Cu3 P3 P4 148.86(4) . .
O3 P3 Cu3 109.89(8) . .
O3 P3 P4 101.17(8) . .
O3 P3 N4 105.39(12) . .
O3 P3 N3 102.71(12) . .
N4 P3 Cu3 126.54(9) . .
N4 P3 P4 42.06(9) . .
N3 P3 Cu3 124.74(9) . .
N3 P3 P4 42.19(9) . .
N3 P3 N4 83.07(12) . .
Cu4 P4 P3 150.25(4) . .
O4 P4 Cu4 108.43(8) . .
O4 P4 P3 101.28(8) . .
O4 P4 N4 104.43(12) . .
O4 P4 N3 103.85(12) . .
N4 P4 Cu4 125.26(9) . .
N4 P4 P3 42.07(8) . .
N4 P4 N3 82.93(12) . .
N3 P4 Cu4 127.74(9) . .
N3 P4 P3 42.04(8) . .
Cu1 P1 P2 145.26(4) . .
O2 P1 Cu1 112.82(8) . .
O2 P1 P2 101.91(8) . .
O2 P1 N1 105.02(12) . .
O2 P1 N2 103.05(12) . .
N1 P1 Cu1 122.68(9) . .
N1 P1 P2 42.04(8) . .
N1 P1 N2 83.08(12) . .
N2 P1 Cu1 125.25(10) . .
N2 P1 P2 42.01(8) . .
C1 O1 P2 127.65(18) . .
C23 O3 P3 126.75(18) . .
C24 O4 P4 127.65(19) . .
C2 O2 P1 127.89(19) . .
P1 N1 P2 95.99(13) . .
C11 N1 P2 133.0(2) . .
C11 N1 P1 129.8(2) . .
P4 N4 P3 95.87(13) . .
C19 N4 P3 131.2(2) . .
C19 N4 P4 131.1(2) . .
P2 N2 P1 95.90(13) . .
C7 N2 P2 132.57(19) . .
C7 N2 P1 130.84(19) . .
O3 C23 C24 128.5(3) . .
C28 C23 O3 112.9(3) . .
C28 C23 C24 118.6(3) . .
H18A C18 H18B 109.5 . .
H18A C18 H18C 109.5 . .
H18B C18 H18C 109.5 . .
C15 C18 H18A 109.5 . .
C15 C18 H18B 109.5 . .
C15 C18 H18C 109.5 . .
O2 C2 C1 129.3(3) . .
C3 C2 O2 112.2(3) . .
C3 C2 C1 118.5(3) . .
C18 C15 C16 109.7(3) . .
N3 C15 C18 109.6(3) . .
N3 C15 C17 108.7(3) . .
N3 C15 C16 108.6(2) . .
C17 C15 C18 110.8(3) . .
C17 C15 C16 109.4(3) . .
C23 C28 H28 119.1 . .
C27 C28 C23 121.9(3) . .
C27 C28 H28 119.1 . .
P3 N3 P4 95.77(13) . .
C15 N3 P3 130.6(2) . .
C15 N3 P4 132.4(2) . .
C28 C27 H27 120.2 . .
C28 C27 C26 119.6(3) . .
C26 C27 H27 120.2 . .
C15 C17 H17A 109.5 . .
C15 C17 H17B 109.5 . .
C15 C17 H17C 109.5 . .
H17A C17 H17B 109.5 . .
H17A C17 H17C 109.5 . .
H17B C17 H17C 109.5 . .
C15 C16 H16A 109.5 . .
C15 C16 H16B 109.5 . .
C15 C16 H16C 109.5 . .
H16A C16 H16B 109.5 . .
H16A C16 H16C 109.5 . .
H16B C16 H16C 109.5 . .
N4 C19 C21 109.4(2) . .
N4 C19 C22 108.7(3) . .
N4 C19 C20 107.9(3) . .
C21 C19 C20 109.6(3) . .
C22 C19 C21 110.5(3) . .
C22 C19 C20 110.6(3) . .
N2 C7 C10 108.4(2) . .
N2 C7 C9 108.7(2) . .
N2 C7 C8 109.4(2) . .
C9 C7 C10 110.6(3) . .
C9 C7 C8 110.5(3) . .
C8 C7 C10 109.2(3) . .
C7 C10 H10A 109.5 . .
C7 C10 H10B 109.5 . .
C7 C10 H10C 109.5 . .
H10A C10 H10B 109.5 . .
H10A C10 H10C 109.5 . .
H10B C10 H10C 109.5 . .
O4 C24 C23 128.4(3) . .
C25 C24 O4 113.0(3) . .
C25 C24 C23 118.6(3) . .
C24 C25 H25 118.9 . .
C26 C25 C24 122.3(3) . .
C26 C25 H25 118.9 . .
O1 C1 C2 129.5(3) . .
C6 C1 O1 111.8(3) . .
C6 C1 C2 118.6(3) . .
C1 C6 H6 118.9 . .
C5 C6 C1 122.2(3) . .
C5 C6 H6 118.9 . .
C2 C3 H3 118.9 . .
C4 C3 C2 122.2(3) . .
C4 C3 H3 118.9 . .
C19 C21 H21A 109.5 . .
C19 C21 H21B 109.5 . .
C19 C21 H21C 109.5 . .
H21A C21 H21B 109.5 . .
H21A C21 H21C 109.5 . .
H21B C21 H21C 109.5 . .
C7 C9 H9A 109.5 . .
C7 C9 H9B 109.5 . .
C7 C9 H9C 109.5 . .
H9A C9 H9B 109.5 . .
H9A C9 H9C 109.5 . .
H9B C9 H9C 109.5 . .
C7 C8 H8A 109.5 . .
C7 C8 H8B 109.5 . .
C7 C8 H8C 109.5 . .
H8A C8 H8B 109.5 . .
H8A C8 H8C 109.5 . .
H8B C8 H8C 109.5 . .
C3 C4 H4 120.2 . .
C3 C4 C5 119.6(3) . .
C5 C4 H4 120.2 . .
C19 C22 H22A 109.5 . .
C19 C22 H22B 109.5 . .
C19 C22 H22C 109.5 . .
H22A C22 H22B 109.5 . .
H22A C22 H22C 109.5 . .
H22B C22 H22C 109.5 . .
C27 C26 H26 120.6 . .
C25 C26 C27 118.9(3) . .
C25 C26 H26 120.6 . .
C6 C5 C4 118.9(3) . .
C6 C5 H5 120.5 . .
C4 C5 H5 120.5 . .
N1 C11 C13 109.2(2) . .
N1 C11 C14 108.0(3) . .
N1 C11 C12 109.2(3) . .
C14 C11 C13 110.8(3) . .
C14 C11 C12 110.3(3) . .
C12 C11 C13 109.3(3) . .
C19 C20 H20A 109.5 . .
C19 C20 H20B 109.5 . .
C19 C20 H20C 109.5 . .
H20A C20 H20B 109.5 . .
H20A C20 H20C 109.5 . .
H20B C20 H20C 109.5 . .
C11 C13 H13A 109.5 . .
C11 C13 H13B 109.5 . .
C11 C13 H13C 109.5 . .
H13A C13 H13B 109.5 . .
H13A C13 H13C 109.5 . .
H13B C13 H13C 109.5 . .
C11 C14 H14A 109.5 . .
C11 C14 H14B 109.5 . .
C11 C14 H14C 109.5 . .
H14A C14 H14B 109.5 . .
H14A C14 H14C 109.5 . .
H14B C14 H14C 109.5 . .
C11 C12 H12A 109.5 . .
C11 C12 H12B 109.5 . .
C11 C12 H12C 109.5 . .
H12A C12 H12B 109.5 . .
H12A C12 H12C 109.5 . .
H12B C12 H12C 109.5 . .

loop_
_geom_bond_atom_site_label_1
_geom_bond_atom_site_label_2
_geom_bond_distance
_geom_bond_site_symmetry_2
I1 Cu4 2.7112(4) 3_666
I1 Cu1 2.6526(4) .
I1 Cu2 2.7411(4) 4_575
I4 Cu4 2.6917(4) .
I4 Cu3 2.6977(4) 2_646
I4 Cu2 2.7040(4) 2_646
I2 Cu3 2.6946(4) .
I2 Cu1 2.6666(4) 4_676
I2 Cu2 2.6560(4) .
I3 Cu4 2.6910(4) 2_656
I3 Cu3 2.6332(4) .
I3 Cu1 2.7422(4) 4_676
Cu4 I1 2.7111(4) 3_666
Cu4 I3 2.6910(4) 2_646
Cu4 P4 2.2103(8) .
Cu3 I4 2.6977(4) 2_656
Cu3 P3 2.2050(8) .
Cu1 I2 2.6666(4) 4_575
Cu1 I3 2.7422(4) 4_575
Cu1 P1 2.2092(8) .
Cu2 I1 2.7412(4) 4_676
Cu2 I4 2.7039(4) 2_656
Cu2 P2 2.2208(8) .
P2 P1 2.5172(10) .
P2 O1 1.629(2) .
P2 N1 1.695(2) .
P2 N2 1.693(2) .
P3 P4 2.5122(10) .
P3 O3 1.635(2) .
P3 N4 1.692(2) .
P3 N3 1.691(2) .
P4 O4 1.632(2) .
P4 N4 1.692(3) .
P4 N3 1.696(3) .
P1 O2 1.623(2) .
P1 N1 1.693(2) .
P1 N2 1.696(2) .
O1 C1 1.400(4) .
O3 C23 1.399(3) .
O4 C24 1.394(4) .
O2 C2 1.402(4) .
N1 C11 1.486(4) .
N4 C19 1.495(4) .
N2 C7 1.485(4) .
C23 C28 1.397(4) .
C23 C24 1.409(4) .
C18 H18A 0.9800 .
C18 H18B 0.9800 .
C18 H18C 0.9800 .
C18 C15 1.526(4) .
C2 C1 1.407(4) .
C2 C3 1.394(4) .
C15 N3 1.499(4) .
C15 C17 1.521(5) .
C15 C16 1.528(4) .
C28 H28 0.9500 .
C28 C27 1.378(4) .
C27 H27 0.9500 .
C27 C26 1.397(5) .
C17 H17A 0.9800 .
C17 H17B 0.9800 .
C17 H17C 0.9800 .
C16 H16A 0.9800 .
C16 H16B 0.9800 .
C16 H16C 0.9800 .
C19 C21 1.520(4) .
C19 C22 1.517(5) .
C19 C20 1.526(5) .
C7 C10 1.534(4) .
C7 C9 1.529(5) .
C7 C8 1.530(4) .
C10 H10A 0.9800 .
C10 H10B 0.9800 .
C10 H10C 0.9800 .
C24 C25 1.392(4) .
C25 H25 0.9500 .
C25 C26 1.382(4) .
C1 C6 1.391(4) .
C6 H6 0.9500 .
C6 C5 1.384(5) .
C3 H3 0.9500 .
C3 C4 1.373(5) .
C21 H21A 0.9800 .
C21 H21B 0.9800 .
C21 H21C 0.9800 .
C9 H9A 0.9800 .
C9 H9B 0.9800 .
C9 H9C 0.9800 .
C8 H8A 0.9800 .
C8 H8B 0.9800 .
C8 H8C 0.9800 .
C4 H4 0.9500 .
C4 C5 1.391(5) .
C22 H22A 0.9800 .
C22 H22B 0.9800 .
C22 H22C 0.9800 .
C26 H26 0.9500 .
C5 H5 0.9500 .
C11 C13 1.532(4) .
C11 C14 1.522(5) .
C11 C12 1.523(5) .
C20 H20A 0.9800 .
C20 H20B 0.9800 .
C20 H20C 0.9800 .
C13 H13A 0.9800 .
C13 H13B 0.9800 .
C13 H13C 0.9800 .
C14 H14A 0.9800 .
C14 H14B 0.9800 .
C14 H14C 0.9800 .
C12 H12A 0.9800 .
C12 H12B 0.9800 .
C12 H12C 0.9800 .

loop_
_geom_torsion_atom_site_label_1
_geom_torsion_atom_site_label_2
_geom_torsion_atom_site_label_3
_geom_torsion_atom_site_label_4
_geom_torsion
Cu4 P4 O4 C24 163.1(2)
Cu4 P4 N4 P3 -143.49(8)
Cu4 P4 N4 C19 51.0(3)
Cu4 P4 N3 P3 141.37(8)
Cu4 P4 N3 C15 -50.9(3)
Cu3 P3 O3 C23 -159.3(2)
Cu3 P3 N4 P4 140.27(8)
Cu3 P3 N4 C19 -54.2(3)
Cu3 P3 N3 P4 -141.81(8)
Cu3 P3 N3 C15 50.1(3)
Cu1 P1 O2 C2 -171.7(2)
Cu1 P1 N1 P2 138.29(8)
Cu1 P1 N1 C11 -53.1(3)
Cu1 P1 N2 P2 -135.96(8)
Cu1 P1 N2 C7 52.8(3)
Cu2 P2 O1 C1 166.0(2)
Cu2 P2 N1 P1 -141.18(8)
Cu2 P2 N1 C11 50.8(3)
Cu2 P2 N2 P1 145.38(8)
Cu2 P2 N2 C7 -43.6(3)
P2 P1 O2 C2 9.1(3)
P2 P1 N1 C11 168.6(3)
P2 P1 N2 C7 -171.2(3)
P2 O1 C1 C2 11.5(5)
P2 O1 C1 C6 -167.1(2)
P2 N1 C11 C13 19.2(4)
P2 N1 C11 C14 -101.4(3)
P2 N1 C11 C12 138.7(3)
P2 N2 C7 C10 -15.1(4)
P2 N2 C7 C9 105.1(3)
P2 N2 C7 C8 -134.1(3)
P3 P4 O4 C24 -18.2(2)
P3 P4 N4 C19 -165.5(3)
P3 P4 N3 C15 167.7(4)
P3 O3 C23 C28 153.2(2)
P3 O3 C23 C24 -28.0(4)
P3 N4 C19 C21 -24.8(4)
P3 N4 C19 C22 96.0(3)
P3 N4 C19 C20 -144.0(3)
P4 P3 O3 C23 18.5(2)
P4 P3 N4 C19 165.5(3)
P4 P3 N3 C15 -168.1(3)
P4 O4 C24 C23 18.6(4)
P4 O4 C24 C25 -159.1(2)
P4 N4 C19 C21 135.9(3)
P4 N4 C19 C22 -103.3(3)
P4 N4 C19 C20 16.7(4)
P1 P2 O1 C1 -11.0(2)
P1 P2 N1 C11 -168.0(4)
P1 P2 N2 C7 171.0(4)
P1 O2 C2 C1 -13.9(5)
P1 O2 C2 C3 166.0(2)
P1 N1 C11 C13 -145.2(2)
P1 N1 C11 C14 94.2(3)
P1 N1 C11 C12 -25.7(4)
P1 N2 C7 C10 153.0(2)
P1 N2 C7 C9 -86.8(3)
P1 N2 C7 C8 34.1(4)
O1 P2 N1 P1 92.48(13)
O1 P2 N1 C11 -75.5(3)
O1 P2 N2 P1 -92.09(13)
O1 P2 N2 C7 78.9(3)
O1 C1 C6 C5 177.7(3)
O3 P3 N4 P4 -89.70(13)
O3 P3 N4 C19 75.8(3)
O3 P3 N3 P4 92.68(13)
O3 P3 N3 C15 -75.4(3)
O3 C23 C28 C27 175.9(3)
O3 C23 C24 O4 7.7(5)
O3 C23 C24 C25 -174.7(3)
O4 P4 N4 P3 90.94(13)
O4 P4 N4 C19 -74.6(3)
O4 P4 N3 P3 -91.57(13)
O4 P4 N3 C15 76.2(3)
O4 C24 C25 C26 175.9(3)
O2 P1 N1 P2 -91.22(13)
O2 P1 N1 C11 77.4(3)
O2 P1 N2 P2 93.39(13)
O2 P1 N2 C7 -77.9(3)
O2 C2 C1 O1 2.8(5)
O2 C2 C1 C6 -178.5(3)
O2 C2 C3 C4 179.4(3)
N1 P2 O1 C1 -54.0(3)
N1 P2 N2 P1 10.48(13)
N1 P2 N2 C7 -178.5(3)
N1 P1 O2 C2 52.2(3)
N1 P1 N2 P2 -10.49(13)
N1 P1 N2 C7 178.3(3)
N4 P3 O3 C23 61.6(2)
N4 P3 N3 P4 -11.61(13)
N4 P3 N3 C15 -179.7(3)
N4 P4 O4 C24 -61.3(2)
N4 P4 N3 P3 11.61(13)
N4 P4 N3 C15 179.3(3)
N2 P2 O1 C1 32.2(3)
N2 P2 N1 P1 -10.51(13)
N2 P2 N1 C11 -178.5(3)
N2 P1 O2 C2 -34.0(3)
N2 P1 N1 P2 10.49(13)
N2 P1 N1 C11 179.1(3)
C23 C28 C27 C26 -0.2(5)
C23 C24 C25 C26 -2.1(5)
C18 C15 N3 P3 130.1(3)
C18 C15 N3 P4 -33.8(4)
C2 C1 C6 C5 -1.1(5)
C2 C3 C4 C5 -0.8(5)
C28 C23 C24 O4 -173.5(3)
C28 C23 C24 C25 4.1(4)
C28 C27 C26 C25 2.3(5)
N3 P3 O3 C23 -24.6(2)
N3 P3 N4 P4 11.63(13)
N3 P3 N4 C19 177.1(3)
N3 P4 O4 C24 24.8(3)
N3 P4 N4 P3 -11.60(13)
N3 P4 N4 C19 -177.1(3)
C17 C15 N3 P3 -108.7(3)
C17 C15 N3 P4 87.4(3)
C16 C15 N3 P3 10.2(4)
C16 C15 N3 P4 -153.6(3)
C24 C23 C28 C27 -3.1(4)
C24 C25 C26 C27 -1.2(5)
C1 C2 C3 C4 -0.6(5)
C1 C6 C5 C4 -0.3(5)
C3 C2 C1 O1 -177.1(3)
C3 C2 C1 C6 1.5(4)
C3 C4 C5 C6 1.2(5)
